data_4113379
loop_
_publ_author_name
'Richard E. Taylor'
'Yue Chen'
'Alicia Beatty'
'David C. Myles'
'Yiqing Zhou'

_publ_section_title
;
 Conformation-Activity Relationships in Polyketide Natural Products: A New
 Perspective on the Rational Design of Epothilone Analogues
;
_journal_name_full 'Journal of the American Chemical Society'
_journal_page_first 26
_journal_page_last 27
_journal_paper_doi 10.1021/ja028196l
_journal_volume 125
_journal_year 2003
_chemical_formula_sum 'C28 H43 N O6 S'
_chemical_formula_weight 521.69
_chemical_name_systematic
; 
 ? 
;
_space_group_IT_number 19
_symmetry_cell_setting orthorhombic
_symmetry_space_group_name_Hall 'P 2ac 2ab'
_symmetry_space_group_name_H-M 'P 21 21 21'
_atom_sites_solution_hydrogens 'geom, except difmap for hydroxyl H'
_atom_sites_solution_primary direct
_atom_sites_solution_secondary difmap
_audit_creation_method SHELXL-97
_cell_angle_alpha 90.00
_cell_angle_beta 90.00
_cell_angle_gamma 90.00
_cell_formula_units_Z 4
_cell_length_a 9.8450(5)
_cell_length_b 11.5335(6)
_cell_length_c 25.0299(13)
_cell_measurement_reflns_used 9684
_cell_measurement_temperature 100(2)
_cell_measurement_theta_max 28.29
_cell_measurement_theta_min 2.63
_cell_volume 2842.1(3)
_computing_cell_refinement 'Bruker SMART'
_computing_data_collection 'Bruker SMART'
_computing_data_reduction 'Bruker SHELXTL'
_computing_molecular_graphics 'Bruker SHELXTL'
_computing_publication_material 'Bruker SHELXTL'
_computing_structure_refinement 'SHELXL-97 (Sheldrick, 1997)'
_computing_structure_solution 'SHELXS-97 (Sheldrick, 1990)'
_diffrn_ambient_temperature 100(2)
_diffrn_measured_fraction_theta_full 0.997
_diffrn_measured_fraction_theta_max 0.997
_diffrn_measurement_device_type 'CCD area detector'
_diffrn_measurement_method 'phi and omega scans'
_diffrn_radiation_monochromator graphite
_diffrn_radiation_source 'fine-focus sealed tube'
_diffrn_radiation_type MoK\a
_diffrn_radiation_wavelength 0.71073
_diffrn_reflns_av_R_equivalents 0.0385
_diffrn_reflns_av_sigmaI/netI 0.0325
_diffrn_reflns_limit_h_max 13
_diffrn_reflns_limit_h_min -13
_diffrn_reflns_limit_k_max 15
_diffrn_reflns_limit_k_min -15
_diffrn_reflns_limit_l_max 33
_diffrn_reflns_limit_l_min -33
_diffrn_reflns_number 31366
_diffrn_reflns_theta_full 28.31
_diffrn_reflns_theta_max 28.31
_diffrn_reflns_theta_min 1.94
_exptl_absorpt_coefficient_mu 0.154
_exptl_absorpt_correction_T_max 1.0000
_exptl_absorpt_correction_T_min 0.9409
_exptl_absorpt_correction_type empirical
_exptl_absorpt_process_details SADABS
_exptl_crystal_colour colorless
_exptl_crystal_density_diffrn 1.219
_exptl_crystal_description rectangular
_exptl_crystal_F_000 1128
_exptl_crystal_size_max 0.4
_exptl_crystal_size_mid 0.3
_exptl_crystal_size_min 0.2
_refine_diff_density_max 0.467
_refine_diff_density_min -0.370
_refine_diff_density_rms 0.065
_refine_ls_abs_structure_details 'Flack H D (1983), Acta Cryst. A39, 876-881'
_refine_ls_abs_structure_Flack 0.03(6)
_refine_ls_extinction_method none
_refine_ls_goodness_of_fit_ref 1.035
_refine_ls_hydrogen_treatment riding
_refine_ls_matrix_type full
_refine_ls_number_parameters 325
_refine_ls_number_reflns 7057
_refine_ls_number_restraints 0
_refine_ls_restrained_S_all 1.035
_refine_ls_R_factor_all 0.0465
_refine_ls_R_factor_gt 0.0442
_refine_ls_shift/su_max 0.001
_refine_ls_shift/su_mean 0.000
_refine_ls_structure_factor_coef Fsqd
_refine_ls_weighting_details 'calc w=1/[\s^2^(Fo^2^)+(0.0842P)^2^+0.3192P] where P=(Fo^2^+2Fc^2^)/3'
_refine_ls_weighting_scheme calc
_refine_ls_wR_factor_gt 0.1186
_refine_ls_wR_factor_ref 0.1211
_reflns_number_gt 6676
_reflns_number_total 7057
_reflns_threshold_expression >2sigma(I)
_cod_data_source_file ja028196l-2_s2_1.cif
_cod_data_source_block compound3
_cod_database_code 4113379

loop_
_symmetry_equiv_pos_as_xyz
'x, y, z'
'-x+1/2, -y, z+1/2'
'-x, y+1/2, -z+1/2'
'x+1/2, -y+1/2, -z'

loop_
_atom_site_label
_atom_site_type_symbol
_atom_site_fract_x
_atom_site_fract_y
_atom_site_fract_z
_atom_site_U_iso_or_equiv
_atom_site_adp_type
_atom_site_occupancy
_atom_site_symmetry_multiplicity
_atom_site_calc_flag
_atom_site_refinement_flags
S1 S 0.76052(5) 0.04514(4) 0.033135(18) 0.02652(11) Uani 1 1 d .
O1 O 1.34013(13) -0.20020(11) 0.15577(5) 0.0228(3) Uani 1 1 d .
N1 N 0.97640(15) 0.15110(13) 0.06004(6) 0.0212(3) Uani 1 1 d .
C1 C 1.00345(17) 0.03283(15) 0.06633(6) 0.0194(3) Uani 1 1 d .
O2 O 1.27474(18) -0.05948(12) 0.21340(6) 0.0362(3) Uani 1 1 d .
C2 C 0.85346(18) 0.16948(16) 0.04266(7) 0.0231(3) Uani 1 1 d .
O3 O 1.07763(13) -0.32356(12) 0.19813(5) 0.0256(3) Uani 1 1 d .
H3 H 1.0296 -0.2820 0.2217 0.031 Uiso 1 1 d R
C3 C 0.89593(18) -0.03665(17) 0.05363(7) 0.0236(3) Uani 1 1 d .
H3B H 0.8962 -0.1189 0.0559 0.028 Uiso 1 1 calc R
O4 O 1.10346(15) -0.65901(11) 0.25014(5) 0.0278(3) Uani 1 1 d .
C4 C 0.7955(2) 0.28741(18) 0.03178(9) 0.0328(4) Uani 1 1 d .
H4A H 0.8641 0.3466 0.0396 0.039 Uiso 1 1 calc R
H4B H 0.7157 0.2999 0.0545 0.039 Uiso 1 1 calc R
H4C H 0.7688 0.2927 -0.0059 0.039 Uiso 1 1 calc R
O5 O 1.17332(13) -0.68548(12) 0.08439(5) 0.0243(3) Uani 1 1 d .
H5 H 1.1072 -0.7237 0.0812 0.029 Uiso 1 1 d R
C5 C 1.13819(17) 0.00077(15) 0.08637(6) 0.0199(3) Uani 1 1 d .
H5B H 1.1959 0.0631 0.0964 0.024 Uiso 1 1 calc R
O6 O 1.67391(13) -0.22232(11) 0.05233(5) 0.0230(3) Uani 1 1 d .
C6 C 1.18957(17) -0.10595(15) 0.09215(7) 0.0200(3) Uani 1 1 d .
C7 C 1.11708(19) -0.21696(16) 0.07895(7) 0.0243(4) Uani 1 1 d .
H7A H 1.0246 -0.1995 0.0670 0.029 Uiso 1 1 calc R
H7B H 1.1133 -0.2663 0.1108 0.029 Uiso 1 1 calc R
H7C H 1.1661 -0.2576 0.0505 0.029 Uiso 1 1 calc R
C8 C 1.33523(17) -0.11806(15) 0.11126(7) 0.0197(3) Uani 1 1 d .
H8A H 1.3702 -0.0409 0.1232 0.024 Uiso 1 1 calc R
C9 C 1.2971(2) -0.15908(16) 0.20383(7) 0.0250(4) Uani 1 1 d .
C10 C 1.2831(2) -0.25818(16) 0.24346(7) 0.0263(4) Uani 1 1 d .
H10A H 1.2345 -0.2304 0.2756 0.032 Uiso 1 1 calc R
H10B H 1.3746 -0.2843 0.2546 0.032 Uiso 1 1 calc R
C11 C 1.20552(19) -0.36049(15) 0.21920(7) 0.0217(3) Uani 1 1 d .
H11A H 1.2604 -0.3875 0.1880 0.026 Uiso 1 1 calc R
C12 C 1.1885(2) -0.46600(16) 0.25590(7) 0.0242(4) Uani 1 1 d .
C13 C 1.13374(18) -0.57301(15) 0.22488(7) 0.0207(3) Uani 1 1 d .
C14 C 1.11555(19) -0.57500(15) 0.16442(7) 0.0212(3) Uani 1 1 d .
H14A H 1.1457 -0.4991 0.1492 0.025 Uiso 1 1 calc R
C15 C 1.20114(18) -0.67348(15) 0.13994(6) 0.0200(3) Uani 1 1 d .
H15A H 1.1771 -0.7477 0.1583 0.024 Uiso 1 1 calc R
C16 C 1.35471(18) -0.65330(15) 0.14566(7) 0.0216(3) Uani 1 1 d .
H16A H 1.3722 -0.6235 0.1825 0.026 Uiso 1 1 calc R
C17 C 1.40466(18) -0.56085(16) 0.10562(7) 0.0223(3) Uani 1 1 d .
H17A H 1.4363 -0.6006 0.0729 0.027 Uiso 1 1 calc R
H17B H 1.3268 -0.5111 0.0956 0.027 Uiso 1 1 calc R
C18 C 1.51930(18) -0.48327(15) 0.12629(7) 0.0225(3) Uani 1 1 d .
H18A H 1.5915 -0.5319 0.1423 0.027 Uiso 1 1 calc R
H18B H 1.4837 -0.4310 0.1544 0.027 Uiso 1 1 calc R
C19 C 1.57897(18) -0.41106(15) 0.08043(7) 0.0212(3) Uani 1 1 d .
H19A H 1.6487 -0.4580 0.0619 0.025 Uiso 1 1 calc R
H19B H 1.5058 -0.3944 0.0544 0.025 Uiso 1 1 calc R
C20 C 1.64240(18) -0.29783(15) 0.09741(7) 0.0203(3) Uani 1 1 d .
C21 C 1.57091(17) -0.18558(15) 0.09048(7) 0.0196(3) Uani 1 1 d .
H21A H 1.6014 -0.1232 0.1155 0.024 Uiso 1 1 calc R
C22 C 1.42866(17) -0.16788(15) 0.06796(7) 0.0201(3) Uani 1 1 d .
H22A H 1.3919 -0.2443 0.0559 0.024 Uiso 1 1 calc R
C23 C 1.3294(3) -0.50117(17) 0.27930(8) 0.0350(5) Uani 1 1 d .
H23A H 1.3675 -0.4359 0.2994 0.042 Uiso 1 1 calc R
H23B H 1.3910 -0.5219 0.2501 0.042 Uiso 1 1 calc R
H23C H 1.3182 -0.5679 0.3032 0.042 Uiso 1 1 calc R
C24 C 1.0898(3) -0.44343(19) 0.30207(8) 0.0390(5) Uani 1 1 d .
H24A H 1.0010 -0.4211 0.2877 0.047 Uiso 1 1 calc R
H24B H 1.1251 -0.3807 0.3246 0.047 Uiso 1 1 calc R
H24C H 1.0801 -0.5141 0.3235 0.047 Uiso 1 1 calc R
C25 C 0.96302(19) -0.59233(17) 0.15293(8) 0.0283(4) Uani 1 1 d .
H25A H 0.9113 -0.5285 0.1688 0.034 Uiso 1 1 calc R
H25B H 0.9329 -0.6660 0.1684 0.034 Uiso 1 1 calc R
H25C H 0.9480 -0.5935 0.1142 0.034 Uiso 1 1 calc R
C26 C 1.4334(2) -0.76657(17) 0.13899(9) 0.0313(4) Uani 1 1 d .
H26A H 1.4000 -0.8238 0.1648 0.038 Uiso 1 1 calc R
H26B H 1.5303 -0.7524 0.1453 0.038 Uiso 1 1 calc R
H26C H 1.4205 -0.7961 0.1026 0.038 Uiso 1 1 calc R
C27 C 1.75408(19) -0.30529(15) 0.13853(8) 0.0257(4) Uani 1 1 d .
H27A H 1.7871 -0.2272 0.1468 0.031 Uiso 1 1 calc R
H27B H 1.8289 -0.3521 0.1244 0.031 Uiso 1 1 calc R
H27C H 1.7187 -0.3414 0.1711 0.031 Uiso 1 1 calc R
C28 C 1.43222(19) -0.08428(17) 0.02018(7) 0.0252(4) Uani 1 1 d .
H28A H 1.4911 -0.1162 -0.0078 0.030 Uiso 1 1 calc R
H28B H 1.4677 -0.0090 0.0318 0.030 Uiso 1 1 calc R
H28C H 1.3401 -0.0743 0.0060 0.030 Uiso 1 1 calc R

loop_
_atom_site_aniso_label
_atom_site_aniso_U_11
_atom_site_aniso_U_22
_atom_site_aniso_U_33
_atom_site_aniso_U_23
_atom_site_aniso_U_13
_atom_site_aniso_U_12
S1 0.0201(2) 0.0301(2) 0.0295(2) 0.00335(17) -0.00523(17) -0.00769(17)
O1 0.0289(6) 0.0209(6) 0.0187(5) 0.0000(5) 0.0011(5) -0.0023(5)
N1 0.0218(7) 0.0221(7) 0.0196(6) -0.0017(5) -0.0003(5) -0.0043(6)
C1 0.0192(8) 0.0223(8) 0.0167(7) -0.0010(6) 0.0028(6) -0.0034(6)
O2 0.0567(10) 0.0236(7) 0.0283(7) -0.0045(5) 0.0057(7) -0.0023(7)
C2 0.0261(8) 0.0242(8) 0.0191(7) -0.0018(6) -0.0019(6) -0.0047(7)
O3 0.0263(6) 0.0246(6) 0.0261(6) -0.0028(5) 0.0015(5) 0.0038(5)
C3 0.0212(8) 0.0253(8) 0.0243(8) 0.0018(7) -0.0020(6) -0.0050(7)
O4 0.0388(7) 0.0211(6) 0.0236(6) 0.0037(5) 0.0047(6) -0.0032(6)
C4 0.0347(10) 0.0283(10) 0.0355(10) -0.0022(8) -0.0133(9) 0.0008(8)
O5 0.0265(6) 0.0274(7) 0.0190(6) -0.0053(5) 0.0030(5) -0.0114(5)
C5 0.0177(8) 0.0227(8) 0.0193(7) -0.0038(6) 0.0018(6) -0.0066(6)
O6 0.0208(6) 0.0202(6) 0.0280(6) 0.0020(5) 0.0046(5) -0.0024(5)
C6 0.0196(7) 0.0218(8) 0.0185(7) -0.0026(6) 0.0032(6) -0.0061(6)
C7 0.0243(9) 0.0223(8) 0.0262(8) -0.0027(7) -0.0009(7) -0.0068(7)
C8 0.0201(7) 0.0187(8) 0.0201(7) 0.0002(6) -0.0006(6) -0.0033(6)
C9 0.0274(9) 0.0253(9) 0.0223(8) -0.0024(7) -0.0006(7) -0.0058(7)
C10 0.0397(10) 0.0212(8) 0.0179(7) -0.0017(6) -0.0002(7) -0.0030(7)
C11 0.0261(8) 0.0199(8) 0.0189(7) -0.0010(6) 0.0011(6) 0.0002(6)
C12 0.0380(10) 0.0193(8) 0.0153(7) -0.0012(6) 0.0026(7) -0.0027(7)
C13 0.0242(8) 0.0199(8) 0.0181(7) 0.0001(6) 0.0014(6) -0.0016(7)
C14 0.0289(8) 0.0171(8) 0.0176(7) 0.0015(6) 0.0006(6) -0.0021(6)
C15 0.0250(8) 0.0165(7) 0.0186(7) 0.0001(6) 0.0024(6) -0.0049(6)
C16 0.0225(8) 0.0194(8) 0.0230(8) 0.0016(6) -0.0004(6) -0.0048(6)
C17 0.0220(8) 0.0220(8) 0.0228(8) 0.0010(6) -0.0004(6) -0.0077(7)
C18 0.0242(8) 0.0200(8) 0.0233(8) 0.0011(6) -0.0005(7) -0.0059(7)
C19 0.0220(8) 0.0173(7) 0.0242(8) -0.0007(6) 0.0023(6) -0.0042(6)
C20 0.0186(7) 0.0180(8) 0.0242(8) 0.0001(6) 0.0015(6) -0.0043(6)
C21 0.0185(7) 0.0196(8) 0.0208(7) -0.0008(6) -0.0002(6) -0.0032(6)
C22 0.0174(7) 0.0203(8) 0.0225(8) -0.0011(6) -0.0018(6) -0.0022(6)
C23 0.0521(13) 0.0252(9) 0.0279(9) 0.0039(8) -0.0171(9) -0.0026(9)
C24 0.0656(15) 0.0281(10) 0.0232(9) -0.0040(8) 0.0184(9) -0.0092(10)
C25 0.0274(9) 0.0271(9) 0.0306(9) -0.0028(7) -0.0022(7) 0.0018(7)
C26 0.0272(9) 0.0241(9) 0.0427(11) 0.0013(8) 0.0026(8) 0.0005(8)
C27 0.0227(8) 0.0212(8) 0.0332(9) 0.0017(7) -0.0043(7) -0.0021(7)
C28 0.0212(8) 0.0306(9) 0.0237(8) 0.0025(7) 0.0002(6) 0.0032(7)

loop_
_atom_type_symbol
_atom_type_description
_atom_type_scat_dispersion_real
_atom_type_scat_dispersion_imag
_atom_type_scat_source
C C 0.0033 0.0016 'International Tables Vol C Tables 4.2.6.8 and 6.1.1.4'
H H 0.0000 0.0000 'International Tables Vol C Tables 4.2.6.8 and 6.1.1.4'
N N 0.0061 0.0033 'International Tables Vol C Tables 4.2.6.8 and 6.1.1.4'
O O 0.0106 0.0060 'International Tables Vol C Tables 4.2.6.8 and 6.1.1.4'
S S 0.1246 0.1234 'International Tables Vol C Tables 4.2.6.8 and 6.1.1.4'

loop_
_geom_angle_atom_site_label_1
_geom_angle_atom_site_label_2
_geom_angle_atom_site_label_3
_geom_angle
C3 S1 C2 90.21(9)
C9 O1 C8 115.92(14)
C2 N1 C1 111.90(15)
C3 C1 N1 113.49(16)
C3 C1 C5 129.30(17)
N1 C1 C5 117.19(15)
N1 C2 C4 124.15(17)
N1 C2 S1 113.90(14)
C4 C2 S1 121.95(14)
C1 C3 S1 110.50(14)
C6 C5 C1 127.66(15)
C21 O6 C20 61.21(11)
C5 C6 C7 125.47(15)
C5 C6 C8 118.39(15)
C7 C6 C8 116.08(15)
O1 C8 C6 109.30(13)
O1 C8 C22 106.01(13)
C6 C8 C22 112.25(13)
O2 C9 O1 124.76(17)
O2 C9 C10 125.17(17)
O1 C9 C10 110.06(15)
C9 C10 C11 111.46(14)
O3 C11 C10 110.85(14)
O3 C11 C12 111.17(15)
C10 C11 C12 115.37(14)
C24 C12 C11 112.71(16)
C24 C12 C13 106.95(15)
C11 C12 C13 111.63(14)
C24 C12 C23 108.96(16)
C11 C12 C23 109.54(16)
C13 C12 C23 106.84(15)
O4 C13 C14 118.45(15)
O4 C13 C12 118.28(15)
C14 C13 C12 123.27(14)
C13 C14 C15 109.97(14)
C13 C14 C25 107.56(15)
C15 C14 C25 111.27(14)
O5 C15 C16 107.16(13)
O5 C15 C14 110.77(14)
C16 C15 C14 112.92(14)
C26 C16 C15 111.06(15)
C26 C16 C17 110.98(15)
C15 C16 C17 110.95(15)
C18 C17 C16 114.79(15)
C17 C18 C19 110.28(14)
C20 C19 C18 114.66(14)
O6 C20 C21 59.30(10)
O6 C20 C27 114.00(14)
C21 C20 C27 118.38(15)
O6 C20 C19 112.76(14)
C21 C20 C19 121.74(15)
C27 C20 C19 116.39(15)
O6 C21 C20 59.49(10)
O6 C21 C22 115.90(14)
C20 C21 C22 126.60(15)
C21 C22 C8 109.90(13)
C21 C22 C28 110.55(14)
C8 C22 C28 109.19(14)

loop_
_geom_bond_atom_site_label_1
_geom_bond_atom_site_label_2
_geom_bond_distance
S1 C3 1.7118(19)
S1 C2 1.7177(18)
O1 C9 1.361(2)
O1 C8 1.463(2)
N1 C2 1.303(2)
N1 C1 1.399(2)
C1 C3 1.365(2)
C1 C5 1.466(2)
O2 C9 1.194(2)
C2 C4 1.500(3)
O3 C11 1.430(2)
O4 C13 1.214(2)
O5 C15 1.424(2)
C5 C6 1.339(3)
O6 C21 1.456(2)
O6 C20 1.459(2)
C6 C7 1.503(2)
C6 C8 1.518(2)
C8 C22 1.533(2)
C9 C10 1.520(3)
C10 C11 1.531(2)
C11 C12 1.534(2)
C12 C24 1.532(3)
C12 C13 1.555(2)
C12 C23 1.559(3)
C13 C14 1.524(2)
C14 C15 1.541(2)
C14 C25 1.542(3)
C15 C16 1.536(2)
C16 C26 1.528(3)
C16 C17 1.544(2)
C17 C18 1.530(2)
C18 C19 1.535(2)
C19 C20 1.509(2)
C20 C21 1.484(2)
C20 C27 1.509(2)
C21 C22 1.523(2)
C22 C28 1.537(2)
